data_4064039
loop_
_publ_author_name
'Oya, Kazumasa'
'Seino, Hidetake'
'Akiizumi, Midori'
'Mizobe, Yasushi'

_publ_section_title
;
 Preparation of Incomplete Cubane-Type Ru2M(\m3-S)(\m2-Cl)3Clusters (M =
 Sb, Bi) and Isolation of the Ru2Sb Cluster Having a Novel \m3-SO Ligand.
 Functions in Oxygen Atom Transfer and Catalytic Oxidation of PPh3to
 O&#x2550;PPh3by Molecular O2
;
_journal_issue 11
_journal_name_full Organometallics
_journal_page_first 2939
_journal_paper_doi 10.1021/om101095a
_journal_volume 30
_journal_year 2011
_chemical_formula_moiety 'C22 H34 Cl11 O Ru2 S Sb3 '
_chemical_formula_sum 'C22 H34 Cl11 O Ru2 S Sb3'
_chemical_formula_weight 1303.94
_space_group_IT_number 2
_symmetry_cell_setting triclinic
_symmetry_Int_Tables_number 2
_symmetry_space_group_name_Hall '-P 1'
_symmetry_space_group_name_H-M 'P -1'
_cell_angle_alpha 77.341(5)
_cell_angle_beta 88.378(6)
_cell_angle_gamma 87.547(6)
_cell_formula_units_Z 4
_cell_length_a 13.787(3)
_cell_length_b 16.768(3)
_cell_length_c 17.268(3)
_cell_measurement_reflns_used 9898
_cell_measurement_temperature 293.1
_cell_measurement_theta_max 27.9
_cell_measurement_theta_min 3.1
_cell_volume 3890.7(13)
_computing_cell_refinement CrystalClear
_computing_data_collection CrystalClear
_computing_data_reduction CrystalStructure
_computing_publication_material 'CrystalStructure 3.8'
_computing_structure_refinement CRYSTALS
_computing_structure_solution 'DIRDIF99 (PATTY)'
_diffrn_ambient_temperature 293.1
_diffrn_detector_area_resol_mean 7.31
_diffrn_measured_fraction_theta_full 0.953
_diffrn_measured_fraction_theta_max 0.953
_diffrn_measurement_device_type 'Rigaku Mercury'
_diffrn_measurement_method \w
_diffrn_radiation_type 'Mo K\a'
_diffrn_radiation_wavelength 0.71070
_diffrn_reflns_av_R_equivalents 0.031
_diffrn_reflns_limit_h_max 18
_diffrn_reflns_limit_h_min -18
_diffrn_reflns_limit_k_max 21
_diffrn_reflns_limit_k_min -21
_diffrn_reflns_limit_l_max 22
_diffrn_reflns_limit_l_min -16
_diffrn_reflns_number 32104
_diffrn_reflns_theta_full 27.88
_diffrn_reflns_theta_max 27.88
_exptl_absorpt_coefficient_mu 3.639
_exptl_absorpt_correction_T_max 0.695
_exptl_absorpt_correction_T_min 0.426
_exptl_absorpt_correction_type multi-scan
_exptl_absorpt_process_details 'Jacobson, R. (1998) Private communication'
_exptl_crystal_colour darkbrown
_exptl_crystal_density_diffrn 2.226
_exptl_crystal_density_method 'not measured'
_exptl_crystal_description platelet
_exptl_crystal_F_000 2472.00
_exptl_crystal_size_max 0.40
_exptl_crystal_size_mid 0.30
_exptl_crystal_size_min 0.10
_refine_diff_density_max 2.11
_refine_diff_density_min -2.67
_refine_ls_extinction_method none
_refine_ls_goodness_of_fit_ref 1.007
_refine_ls_hydrogen_treatment refall
_refine_ls_number_parameters 789
_refine_ls_number_reflns 17673
_refine_ls_R_factor_gt 0.0422
_refine_ls_shift/su_max 0.0000
_refine_ls_structure_factor_coef Fsqd
_refine_ls_weighting_details 'w = 1/[0.0010Fo^2^ + 0.5500\s(Fo^2^) + 0.0500]/(4Fo^2^)'
_refine_ls_weighting_scheme calc
_refine_ls_wR_factor_ref 0.1318
_reflns_number_gt 11231
_reflns_number_total 17673
_reflns_threshold_expression F^2^>2.0\s(F^2^)
_cod_data_source_file om101095a_si_002.cif
_cod_data_source_block '__[(Cp^RuCl)2Cl(SOSbCl2)]_2SbCl3_(4b_2SbCl3)'
_cod_original_cell_volume 3890.8(13)
_cod_original_formula_sum 'C22 H34 Cl11 O Ru2 S Sb3 '
_cod_database_code 4064039

loop_
_symmetry_equiv_pos_site_id
_symmetry_equiv_pos_as_xyz
1 +X,+Y,+Z
2 -X,-Y,-Z

loop_
_atom_site_label
_atom_site_type_symbol
_atom_site_fract_x
_atom_site_fract_y
_atom_site_fract_z
_atom_site_U_iso_or_equiv
_atom_site_adp_type
_atom_site_occupancy
_atom_site_symmetry_multiplicity
_atom_site_calc_flag
_atom_site_refinement_flags
Sb(1) Sb 0.58158(3) 0.00046(3) 0.21093(3) 0.02997(11) Uani 1.00 1 d .
Sb(2) Sb 0.08359(3) 0.50954(3) 0.29585(3) 0.03245(12) Uani 1.00 1 d .
Sb(3) Sb 0.34138(4) 0.04292(3) 0.04087(3) 0.03932(14) Uani 1.00 1 d .
Sb(4) Sb 0.66703(4) 0.02440(4) 0.48555(3) 0.04470(15) Uani 1.00 1 d .
Sb(5) Sb -0.15927(4) 0.48129(3) 0.45630(3) 0.03534(13) Uani 1.00 1 d .
Sb(6) Sb 0.14179(4) 0.45492(3) 0.03412(4) 0.04699(16) Uani 1.00 1 d .
Ru(1) Ru 0.84645(4) 0.09899(3) 0.24925(3) 0.02438(12) Uani 1.00 1 d .
Ru(2) Ru 0.85580(4) -0.07393(3) 0.29725(3) 0.02374(12) Uani 1.00 1 d .
Ru(3) Ru 0.36505(4) 0.43288(3) 0.23488(3) 0.02674(13) Uani 1.00 1 d .
Ru(4) Ru 0.34725(4) 0.60507(3) 0.21016(3) 0.02411(12) Uani 1.00 1 d .
Cl(1) Cl 0.67196(12) 0.11501(11) 0.27670(11) 0.0367(4) Uani 1.00 1 d .
Cl(2) Cl 0.68373(12) -0.09241(10) 0.33166(11) 0.0353(4) Uani 1.00 1 d .
Cl(3) Cl 0.86229(13) 0.02096(10) 0.38162(9) 0.0328(4) Uani 1.00 1 d .
Cl(4) Cl 0.53468(15) 0.10371(13) 0.08409(14) 0.0563(6) Uani 1.00 1 d .
Cl(5) Cl 0.54674(18) -0.11501(14) 0.14970(16) 0.0627(7) Uani 1.00 1 d .
Cl(6) Cl 0.19597(14) 0.40462(12) 0.21699(12) 0.0438(5) Uani 1.00 1 d .
Cl(7) Cl 0.17375(13) 0.61603(11) 0.18122(11) 0.0390(4) Uani 1.00 1 d .
Cl(8) Cl 0.36488(13) 0.52818(10) 0.10997(10) 0.0332(4) Uani 1.00 1 d .
Cl(9) Cl 0.03904(15) 0.39948(12) 0.41658(13) 0.0496(5) Uani 1.00 1 d .
Cl(10) Cl 0.03104(15) 0.61557(12) 0.36751(13) 0.0474(5) Uani 1.00 1 d .
Cl(11) Cl 0.32023(17) 0.00802(16) 0.18120(13) 0.0642(7) Uani 1.00 1 d .
Cl(12) Cl 0.29004(17) 0.17987(13) 0.02658(15) 0.0573(6) Uani 1.00 1 d .
Cl(13) Cl 0.18057(16) 0.00494(15) 0.02202(13) 0.0572(6) Uani 1.00 1 d .
Cl(14) Cl 0.5499(2) 0.0297(2) 0.58909(17) 0.0813(9) Uani 1.00 1 d .
Cl(15) Cl 0.7762(2) -0.05916(17) 0.57438(17) 0.0738(8) Uani 1.00 1 d .
Cl(16) Cl 0.7308(2) 0.14943(15) 0.49294(17) 0.0729(8) Uani 1.00 1 d .
Cl(17) Cl -0.17431(15) 0.50046(13) 0.31636(12) 0.0477(5) Uani 1.00 1 d .
Cl(18) Cl -0.21554(17) 0.34760(12) 0.48276(13) 0.0516(6) Uani 1.00 1 d .
Cl(19) Cl -0.31772(15) 0.54264(13) 0.46548(12) 0.0501(5) Uani 1.00 1 d .
Cl(20) Cl 0.0658(2) 0.48494(19) -0.09356(16) 0.0814(9) Uani 1.00 1 d .
Cl(21) Cl 0.28215(19) 0.40387(19) -0.0209(2) 0.0831(10) Uani 1.00 1 d .
Cl(22) Cl 0.0722(2) 0.32806(17) 0.0709(2) 0.0858(10) Uani 1.00 1 d .
S(1) S 0.81873(12) 0.00479(10) 0.17787(9) 0.0253(3) Uani 1.00 1 d .
S(2) S 0.32098(12) 0.50997(10) 0.32288(10) 0.0275(4) Uani 1.00 1 d .
O(1) O 0.7082(3) 0.0009(2) 0.1512(2) 0.0335(12) Uani 1.00 1 d .
O(2) O 0.2082(3) 0.5054(3) 0.3543(2) 0.0356(13) Uani 1.00 1 d .
C(1) C 0.8448(5) 0.2133(4) 0.1603(3) 0.0315(17) Uani 1.00 1 d .
C(2) C 0.9266(5) 0.1653(3) 0.1424(4) 0.0323(18) Uani 1.00 1 d .
C(3) C 0.9922(5) 0.1518(4) 0.2067(4) 0.038(2) Uani 1.00 1 d .
C(4) C 0.9514(5) 0.1936(4) 0.2639(4) 0.038(2) Uani 1.00 1 d .
C(5) C 0.8608(5) 0.2312(4) 0.2368(4) 0.0360(19) Uani 1.00 1 d .
C(6) C 0.7616(6) 0.2449(4) 0.1064(5) 0.052(2) Uani 1.00 1 d .
C(7) C 0.7851(6) 0.3286(5) 0.0515(5) 0.061(2) Uani 1.00 1 d .
C(8) C 0.9465(6) 0.1413(5) 0.0654(5) 0.055(2) Uani 1.00 1 d .
C(9) C 1.0936(5) 0.1164(5) 0.2070(6) 0.062(2) Uani 1.00 1 d .
C(10) C 1.0010(7) 0.1996(5) 0.3403(5) 0.070(3) Uani 1.00 1 d .
C(11) C 0.7977(7) 0.2853(4) 0.2778(5) 0.059(2) Uani 1.00 1 d .
C(12) C 0.8912(5) -0.1809(4) 0.2488(4) 0.0343(19) Uani 1.00 1 d .
C(13) C 0.8760(5) -0.2098(4) 0.3308(4) 0.0377(19) Uani 1.00 1 d .
C(14) C 0.9443(5) -0.1755(4) 0.3720(4) 0.039(2) Uani 1.00 1 d .
C(15) C 1.0048(5) -0.1246(4) 0.3146(4) 0.039(2) Uani 1.00 1 d .
C(16) C 0.9748(4) -0.1301(4) 0.2383(4) 0.0338(18) Uani 1.00 1 d .
C(17) C 0.8382(6) -0.2059(5) 0.1821(5) 0.056(2) Uani 1.00 1 d .
C(18) C 0.8835(9) -0.2842(5) 0.1632(6) 0.092(4) Uani 1.00 1 d .
C(19) C 0.8012(6) -0.2701(4) 0.3692(6) 0.062(2) Uani 1.00 1 d .
C(20) C 0.9542(8) -0.1908(5) 0.4603(5) 0.072(3) Uani 1.00 1 d .
C(21) C 1.0927(6) -0.0834(5) 0.3345(6) 0.061(3) Uani 1.00 1 d .
C(22) C 1.0249(6) -0.0981(5) 0.1614(4) 0.054(2) Uani 1.00 1 d .
C(23) C 0.4094(5) 0.3256(4) 0.3241(4) 0.0369(19) Uani 1.00 1 d .
C(24) C 0.4855(5) 0.3824(4) 0.3114(4) 0.041(2) Uani 1.00 1 d .
C(25) C 0.5192(5) 0.3939(4) 0.2316(4) 0.038(2) Uani 1.00 1 d .
C(26) C 0.4644(5) 0.3397(4) 0.1944(4) 0.041(2) Uani 1.00 1 d .
C(27) C 0.3983(6) 0.2977(4) 0.2515(4) 0.045(2) Uani 1.00 1 d .
C(28) C 0.3591(7) 0.2899(4) 0.4009(4) 0.051(2) Uani 1.00 1 d .
C(29) C 0.4130(9) 0.2052(6) 0.4405(6) 0.093(4) Uani 1.00 1 d .
C(30) C 0.5323(6) 0.4149(5) 0.3757(5) 0.051(2) Uani 1.00 1 d .
C(31) C 0.6020(5) 0.4412(5) 0.1916(5) 0.058(2) Uani 1.00 1 d .
C(32) C 0.4790(6) 0.3279(5) 0.1122(5) 0.056(2) Uani 1.00 1 d .
C(33) C 0.3320(7) 0.2333(4) 0.2402(5) 0.063(3) Uani 1.00 1 d .
C(34) C 0.4209(5) 0.6744(4) 0.2861(4) 0.0310(18) Uani 1.00 1 d .
C(35) C 0.3381(5) 0.7200(4) 0.2499(4) 0.0337(18) Uani 1.00 1 d .
C(36) C 0.3562(5) 0.7375(4) 0.1649(4) 0.0347(19) Uani 1.00 1 d .
C(37) C 0.4476(5) 0.7030(4) 0.1507(4) 0.0351(19) Uani 1.00 1 d .
C(38) C 0.4889(4) 0.6629(4) 0.2244(4) 0.0326(18) Uani 1.00 1 d .
C(39) C 0.4406(6) 0.6528(5) 0.3731(4) 0.050(2) Uani 1.00 1 d .
C(40) C 0.4881(8) 0.7245(6) 0.3962(6) 0.075(3) Uani 1.00 1 d .
C(41) C 0.2545(6) 0.7525(5) 0.2927(5) 0.053(2) Uani 1.00 1 d .
C(42) C 0.2914(6) 0.7927(5) 0.1057(5) 0.054(2) Uani 1.00 1 d .
C(43) C 0.4947(6) 0.7080(5) 0.0713(4) 0.054(2) Uani 1.00 1 d .
C(44) C 0.5938(5) 0.6347(5) 0.2355(5) 0.051(2) Uani 1.00 1 d .
H(1) H 0.7501 0.2066 0.0747 0.059 Uiso 1.00 1 c R
H(2) H 0.7052 0.2515 0.1376 0.059 Uiso 1.00 1 c R
H(3) H 0.7638 0.3715 0.0765 0.068 Uiso 1.00 1 c R
H(4) H 0.7526 0.3343 0.0027 0.068 Uiso 1.00 1 c R
H(5) H 0.8531 0.3310 0.0417 0.068 Uiso 1.00 1 c R
H(6) H 1.0064 0.1107 0.0680 0.067 Uiso 1.00 1 c R
H(7) H 0.9503 0.1891 0.0242 0.067 Uiso 1.00 1 c R
H(8) H 0.8956 0.1090 0.0550 0.067 Uiso 1.00 1 c R
H(9) H 1.1238 0.1196 0.2550 0.072 Uiso 1.00 1 c R
H(10) H 1.1294 0.1463 0.1631 0.072 Uiso 1.00 1 c R
H(11) H 1.0922 0.0608 0.2032 0.072 Uiso 1.00 1 c R
H(12) H 0.9617 0.2329 0.3677 0.085 Uiso 1.00 1 c R
H(13) H 1.0624 0.2232 0.3277 0.085 Uiso 1.00 1 c R
H(14) H 1.0096 0.1465 0.3731 0.085 Uiso 1.00 1 c R
H(15) H 0.7435 0.3062 0.2458 0.072 Uiso 1.00 1 c R
H(16) H 0.8342 0.3294 0.2860 0.072 Uiso 1.00 1 c R
H(17) H 0.7755 0.2545 0.3275 0.072 Uiso 1.00 1 c R
H(18) H 0.7723 -0.2148 0.1979 0.070 Uiso 1.00 1 c R
H(19) H 0.8412 -0.1631 0.1359 0.070 Uiso 1.00 1 c R
H(20) H 0.9328 -0.2707 0.1234 0.116 Uiso 1.00 1 c R
H(21) H 0.8350 -0.3135 0.1445 0.116 Uiso 1.00 1 c R
H(22) H 0.9112 -0.3172 0.2098 0.116 Uiso 1.00 1 c R
H(23) H 0.8053 -0.2793 0.4253 0.071 Uiso 1.00 1 c R
H(24) H 0.8130 -0.3203 0.3530 0.071 Uiso 1.00 1 c R
H(25) H 0.7381 -0.2487 0.3535 0.071 Uiso 1.00 1 c R
H(26) H 1.0073 -0.1617 0.4725 0.084 Uiso 1.00 1 c R
H(27) H 0.9654 -0.2477 0.4812 0.083 Uiso 1.00 1 c R
H(28) H 0.8963 -0.1727 0.4833 0.083 Uiso 1.00 1 c R
H(29) H 1.1240 -0.0562 0.2869 0.076 Uiso 1.00 1 c R
H(30) H 1.1364 -0.1233 0.3639 0.076 Uiso 1.00 1 c R
H(31) H 1.0734 -0.0448 0.3653 0.076 Uiso 1.00 1 c R
H(32) H 0.9928 -0.1151 0.1202 0.063 Uiso 1.00 1 c R
H(33) H 1.0903 -0.1186 0.1637 0.062 Uiso 1.00 1 c R
H(34) H 1.0238 -0.0400 0.1511 0.063 Uiso 1.00 1 c R
H(35) H 0.3612 0.3267 0.4355 0.061 Uiso 1.00 1 c R
H(36) H 0.2934 0.2807 0.3915 0.061 Uiso 1.00 1 c R
H(37) H 0.3848 0.1619 0.4227 0.109 Uiso 1.00 1 c R
H(38) H 0.4063 0.1961 0.4967 0.109 Uiso 1.00 1 c R
H(39) H 0.4799 0.2072 0.4258 0.109 Uiso 1.00 1 c R
H(40) H 0.5841 0.4486 0.3532 0.062 Uiso 1.00 1 c R
H(41) H 0.5568 0.3704 0.4151 0.062 Uiso 1.00 1 c R
H(42) H 0.4855 0.4461 0.3990 0.062 Uiso 1.00 1 c R
H(43) H 0.5805 0.4959 0.1699 0.070 Uiso 1.00 1 c R
H(44) H 0.6275 0.4168 0.1503 0.070 Uiso 1.00 1 c R
H(45) H 0.6512 0.4411 0.2291 0.070 Uiso 1.00 1 c R
H(46) H 0.4340 0.2901 0.1023 0.069 Uiso 1.00 1 c R
H(47) H 0.5433 0.3072 0.1058 0.069 Uiso 1.00 1 c R
H(48) H 0.4692 0.3788 0.0757 0.069 Uiso 1.00 1 c R
H(49) H 0.2985 0.2123 0.2888 0.076 Uiso 1.00 1 c R
H(50) H 0.3688 0.1902 0.2242 0.076 Uiso 1.00 1 c R
H(51) H 0.2863 0.2563 0.2005 0.076 Uiso 1.00 1 c R
H(52) H 0.3813 0.6418 0.4022 0.060 Uiso 1.00 1 c R
H(53) H 0.4830 0.6058 0.3846 0.060 Uiso 1.00 1 c R
H(54) H 0.5567 0.7185 0.3910 0.093 Uiso 1.00 1 c R
H(55) H 0.4711 0.7254 0.4497 0.093 Uiso 1.00 1 c R
H(56) H 0.4662 0.7742 0.3624 0.093 Uiso 1.00 1 c R
H(57) H 0.2116 0.7846 0.2551 0.067 Uiso 1.00 1 c R
H(58) H 0.2781 0.7854 0.3259 0.067 Uiso 1.00 1 c R
H(59) H 0.2207 0.7082 0.3242 0.067 Uiso 1.00 1 c R
H(60) H 0.3174 0.7958 0.0536 0.063 Uiso 1.00 1 c R
H(61) H 0.2878 0.8458 0.1168 0.063 Uiso 1.00 1 c R
H(62) H 0.2283 0.7715 0.1094 0.063 Uiso 1.00 1 c R
H(63) H 0.5562 0.6798 0.0774 0.066 Uiso 1.00 1 c R
H(64) H 0.5031 0.7637 0.0463 0.066 Uiso 1.00 1 c R
H(65) H 0.4549 0.6836 0.0397 0.066 Uiso 1.00 1 c R
H(66) H 0.6330 0.6807 0.2312 0.062 Uiso 1.00 1 c R
H(67) H 0.6132 0.6057 0.1957 0.062 Uiso 1.00 1 c R
H(68) H 0.6013 0.5997 0.2864 0.062 Uiso 1.00 1 c R

loop_
_atom_site_aniso_label
_atom_site_aniso_U_11
_atom_site_aniso_U_22
_atom_site_aniso_U_33
_atom_site_aniso_U_12
_atom_site_aniso_U_13
_atom_site_aniso_U_23
Sb(1) 0.0243(2) 0.0320(2) 0.0331(2) -0.00053(18) -0.00003(18) -0.00626(19)
Sb(2) 0.0254(2) 0.0388(2) 0.0325(2) -0.0031(2) 0.00185(19) -0.0062(2)
Sb(3) 0.0363(2) 0.0381(2) 0.0430(3) -0.0026(2) 0.0069(2) -0.0085(2)
Sb(4) 0.0392(3) 0.0531(3) 0.0456(3) -0.0054(2) 0.0032(2) -0.0186(2)
Sb(5) 0.0361(2) 0.0338(2) 0.0366(2) -0.0069(2) -0.0011(2) -0.0076(2)
Sb(6) 0.0449(3) 0.0409(3) 0.0557(3) 0.0010(2) -0.0060(2) -0.0115(2)
Ru(1) 0.0273(2) 0.0213(2) 0.0246(2) 0.0005(2) -0.0030(2) -0.0052(2)
Ru(2) 0.0245(2) 0.0211(2) 0.0244(2) 0.0025(2) 0.0002(2) -0.0032(2)
Ru(3) 0.0285(2) 0.0237(2) 0.0274(2) 0.0011(2) -0.0039(2) -0.0041(2)
Ru(4) 0.0253(2) 0.0234(2) 0.0231(2) -0.0010(2) 0.0010(2) -0.0039(2)
Cl(1) 0.0305(8) 0.0342(8) 0.0469(10) 0.0037(7) 0.0010(7) -0.0133(7)
Cl(2) 0.0273(8) 0.0348(8) 0.0394(9) 0.0005(6) 0.0063(7) 0.0001(7)
Cl(3) 0.0408(9) 0.0334(8) 0.0239(7) 0.0021(7) -0.0028(6) -0.0058(6)
Cl(4) 0.0410(11) 0.0546(12) 0.0607(13) 0.0004(9) -0.0101(9) 0.0152(10)
Cl(5) 0.0633(14) 0.0527(13) 0.0818(17) -0.0207(11) 0.0069(12) -0.0333(12)
Cl(6) 0.0377(9) 0.0436(10) 0.0509(11) -0.0075(8) -0.0098(8) -0.0098(8)
Cl(7) 0.0282(8) 0.0469(10) 0.0362(9) -0.0006(7) -0.0029(7) 0.0033(7)
Cl(8) 0.0413(9) 0.0327(8) 0.0254(8) 0.0016(7) -0.0010(6) -0.0067(6)
Cl(9) 0.0482(11) 0.0386(10) 0.0556(12) -0.0060(8) 0.0097(9) 0.0029(8)
Cl(10) 0.0451(11) 0.0435(10) 0.0548(12) 0.0039(8) 0.0008(9) -0.0147(9)
Cl(11) 0.0489(12) 0.0901(17) 0.0446(12) -0.0012(12) 0.0012(10) 0.0043(11)
Cl(12) 0.0538(12) 0.0410(11) 0.0743(15) 0.0020(9) 0.0019(11) -0.0078(10)
Cl(13) 0.0508(12) 0.0780(15) 0.0477(12) -0.0252(11) 0.0069(9) -0.0209(11)
Cl(14) 0.0607(15) 0.122(2) 0.0704(17) -0.0084(15) 0.0221(13) -0.0431(16)
Cl(15) 0.0677(16) 0.0714(16) 0.0717(17) 0.0031(13) -0.0050(13) 0.0065(13)
Cl(16) 0.095(2) 0.0485(13) 0.0799(18) -0.0110(13) 0.0010(15) -0.0229(12)
Cl(17) 0.0505(11) 0.0545(12) 0.0382(10) -0.0056(9) 0.0007(8) -0.0095(8)
Cl(18) 0.0629(13) 0.0384(10) 0.0531(12) -0.0138(9) 0.0054(10) -0.0074(9)
Cl(19) 0.0458(11) 0.0595(12) 0.0456(11) 0.0089(9) -0.0023(9) -0.0150(9)
Cl(20) 0.0813(19) 0.106(2) 0.0596(16) 0.0289(16) -0.0172(14) -0.0270(15)
Cl(21) 0.0519(14) 0.097(2) 0.113(2) 0.0095(13) 0.0008(15) -0.0516(18)
Cl(22) 0.095(2) 0.0596(16) 0.104(2) -0.0296(15) -0.0110(18) -0.0144(15)
S(1) 0.0258(7) 0.0267(8) 0.0236(7) -0.0004(6) 0.0004(6) -0.0060(6)
S(2) 0.0270(8) 0.0296(8) 0.0244(7) -0.0021(6) 0.0008(6) -0.0026(6)
O(1) 0.027(2) 0.045(2) 0.028(2) 0.002(2) -0.0053(19) -0.005(2)
O(2) 0.028(2) 0.047(2) 0.030(2) -0.003(2) -0.001(2) -0.004(2)
C(1) 0.037(3) 0.030(3) 0.025(3) -0.000(2) -0.012(2) 0.002(2)
C(2) 0.034(3) 0.022(3) 0.039(3) -0.011(2) -0.002(3) -0.001(2)
C(3) 0.031(3) 0.027(3) 0.051(4) -0.012(3) 0.001(3) 0.000(3)
C(4) 0.042(4) 0.029(3) 0.042(4) -0.010(3) -0.011(3) -0.002(3)
C(5) 0.047(4) 0.023(3) 0.039(4) -0.004(3) -0.002(3) -0.007(2)
C(6) 0.051(5) 0.045(4) 0.052(5) -0.003(3) -0.016(4) 0.009(3)
C(7) 0.068(6) 0.043(4) 0.058(5) 0.000(4) -0.020(4) 0.018(4)
C(8) 0.069(6) 0.049(5) 0.049(5) -0.023(4) 0.013(4) -0.014(4)
C(9) 0.031(4) 0.056(5) 0.094(7) -0.007(3) 0.001(4) -0.005(5)
C(10) 0.093(7) 0.061(6) 0.057(5) -0.018(5) -0.043(5) -0.009(4)
C(11) 0.079(6) 0.035(4) 0.066(6) 0.009(4) 0.007(5) -0.019(4)
C(12) 0.035(3) 0.025(3) 0.045(4) 0.013(2) -0.010(3) -0.013(3)
C(13) 0.040(4) 0.027(3) 0.041(4) 0.002(3) 0.003(3) 0.004(3)
C(14) 0.048(4) 0.032(3) 0.034(3) 0.023(3) -0.006(3) -0.003(3)
C(15) 0.034(3) 0.029(3) 0.052(4) 0.008(3) -0.001(3) -0.004(3)
C(16) 0.028(3) 0.031(3) 0.040(4) 0.011(2) 0.004(3) -0.007(3)
C(17) 0.066(6) 0.044(4) 0.065(6) 0.007(4) -0.020(4) -0.028(4)
C(18) 0.152(12) 0.052(6) 0.084(8) 0.018(6) -0.044(8) -0.041(5)
C(19) 0.051(5) 0.034(4) 0.092(7) -0.002(3) 0.021(5) 0.004(4)
C(20) 0.104(8) 0.064(6) 0.040(5) 0.033(5) -0.017(5) -0.002(4)
C(21) 0.049(5) 0.058(5) 0.083(7) 0.003(4) -0.023(4) -0.030(5)
C(22) 0.053(5) 0.059(5) 0.044(4) 0.009(4) 0.018(4) -0.001(4)
C(23) 0.045(4) 0.021(3) 0.043(4) -0.003(3) -0.004(3) -0.002(2)
C(24) 0.050(4) 0.027(3) 0.045(4) 0.005(3) -0.020(3) -0.007(3)
C(25) 0.030(3) 0.031(3) 0.050(4) 0.011(2) -0.004(3) -0.006(3)
C(26) 0.048(4) 0.033(3) 0.042(4) 0.018(3) -0.003(3) -0.010(3)
C(27) 0.059(5) 0.032(3) 0.042(4) 0.009(3) -0.016(3) -0.007(3)
C(28) 0.077(6) 0.040(4) 0.034(4) -0.007(4) -0.005(4) -0.002(3)
C(29) 0.152(12) 0.052(6) 0.068(7) -0.025(7) -0.019(7) 0.006(5)
C(30) 0.054(5) 0.051(5) 0.050(5) 0.006(4) -0.018(4) -0.016(4)
C(31) 0.037(4) 0.060(5) 0.077(6) 0.005(4) 0.013(4) -0.017(4)
C(32) 0.068(6) 0.058(5) 0.046(5) 0.023(4) 0.003(4) -0.023(4)
C(33) 0.085(7) 0.030(4) 0.076(6) -0.013(4) -0.027(5) -0.007(4)
C(34) 0.040(3) 0.027(3) 0.027(3) -0.007(2) -0.001(2) -0.008(2)
C(35) 0.033(3) 0.033(3) 0.038(3) 0.001(2) 0.003(3) -0.013(3)
C(36) 0.048(4) 0.023(3) 0.031(3) -0.004(3) 0.001(3) -0.002(2)
C(37) 0.040(4) 0.028(3) 0.036(3) -0.007(3) 0.006(3) -0.005(2)
C(38) 0.026(3) 0.028(3) 0.044(4) -0.003(2) 0.002(2) -0.007(3)
C(39) 0.059(5) 0.056(5) 0.035(4) -0.008(4) -0.012(3) -0.007(3)
C(40) 0.105(8) 0.069(6) 0.057(6) -0.030(6) -0.019(5) -0.019(5)
C(41) 0.050(5) 0.059(5) 0.058(5) 0.006(4) 0.015(4) -0.033(4)
C(42) 0.066(5) 0.040(4) 0.051(5) 0.006(4) -0.011(4) 0.001(3)
C(43) 0.068(6) 0.047(4) 0.049(5) -0.015(4) 0.029(4) -0.017(3)
C(44) 0.034(4) 0.047(4) 0.076(6) -0.003(3) 0.001(4) -0.020(4)

loop_
_atom_type_symbol
_atom_type_description
_atom_type_scat_dispersion_real
_atom_type_scat_dispersion_imag
_atom_type_scat_source
C C 0.003 0.002
;
International Tables for Crystallography
(1992, Vol. C, Tables 4.2.6.8 and 6.1.1.4)
;
H H 0.000 0.000
;
International Tables for Crystallography
(1992, Vol. C, Table 6.1.1.4)
;
O O 0.011 0.006
;
International Tables for Crystallography
(1992, Vol. C, Tables 4.2.6.8 and 6.1.1.4)
;
S S 0.125 0.123
;
International Tables for Crystallography
(1992, Vol. C, Tables 4.2.6.8 and 6.1.1.4)
;
Cl Cl 0.148 0.159
;
International Tables for Crystallography
(1992, Vol. C, Tables 4.2.6.8 and 6.1.1.4)
;
Ru Ru -1.259 0.836
;
International Tables for Crystallography
(1992, Vol. C, Tables 4.2.6.8 and 6.1.1.4)
;
Sb Sb -0.587 1.546
;
International Tables for Crystallography
(1992, Vol. C, Tables 4.2.6.8 and 6.1.1.4)
;

loop_
_geom_angle_atom_site_label_1
_geom_angle_atom_site_label_2
_geom_angle_atom_site_label_3
_geom_angle
_geom_angle_publ_flag
Cl(1) Sb(1) Cl(2) 76.40(5) yes
Cl(1) Sb(1) Cl(4) 94.16(6) yes
Cl(1) Sb(1) Cl(5) 164.61(6) yes
Cl(1) Sb(1) O(1) 82.29(15) yes
Cl(2) Sb(1) Cl(4) 163.08(6) yes
Cl(2) Sb(1) Cl(5) 94.68(6) yes
Cl(2) Sb(1) O(1) 83.68(12) yes
Cl(4) Sb(1) Cl(5) 91.18(8) yes
Cl(4) Sb(1) O(1) 81.12(13) yes
Cl(5) Sb(1) O(1) 84.30(16) yes
Cl(6) Sb(2) Cl(7) 77.82(5) yes
Cl(6) Sb(2) Cl(9) 96.03(6) yes
Cl(6) Sb(2) Cl(10) 163.93(6) yes
Cl(6) Sb(2) O(2) 81.04(15) yes
Cl(7) Sb(2) Cl(9) 166.24(6) yes
Cl(7) Sb(2) Cl(10) 92.96(6) yes
Cl(7) Sb(2) O(2) 84.60(13) yes
Cl(9) Sb(2) Cl(10) 89.99(6) yes
Cl(9) Sb(2) O(2) 82.26(13) yes
Cl(10) Sb(2) O(2) 85.04(15) yes
Cl(11) Sb(3) Cl(12) 95.60(9) yes
Cl(11) Sb(3) Cl(13) 91.54(8) yes
Cl(12) Sb(3) Cl(13) 91.22(8) yes
Cl(14) Sb(4) Cl(15) 92.26(9) yes
Cl(14) Sb(4) Cl(16) 92.92(11) yes
Cl(15) Sb(4) Cl(16) 96.51(10) yes
Cl(17) Sb(5) Cl(18) 93.95(7) yes
Cl(17) Sb(5) Cl(19) 90.24(7) yes
Cl(18) Sb(5) Cl(19) 93.78(7) yes
Cl(20) Sb(6) Cl(21) 90.69(11) yes
Cl(20) Sb(6) Cl(22) 92.59(11) yes
Cl(21) Sb(6) Cl(22) 94.17(11) yes
Ru(2) Ru(1) Cl(1) 95.80(4) yes
Ru(2) Ru(1) Cl(3) 53.62(4) yes
Ru(2) Ru(1) S(1) 50.93(3) yes
Ru(2) Ru(1) C(1) 153.05(19) yes
Ru(2) Ru(1) C(2) 122.09(18) yes
Ru(2) Ru(1) C(3) 112.78(17) yes
Ru(2) Ru(1) C(4) 131.30(17) yes
Ru(2) Ru(1) C(5) 166.3(2) yes
Cl(1) Ru(1) Cl(3) 88.14(6) yes
Cl(1) Ru(1) S(1) 90.92(6) yes
Cl(1) Ru(1) C(1) 91.54(18) yes
Cl(1) Ru(1) C(2) 125.72(17) yes
Cl(1) Ru(1) C(3) 151.41(17) yes
Cl(1) Ru(1) C(4) 121.7(2) yes
Cl(1) Ru(1) C(5) 89.7(2) yes
Cl(3) Ru(1) S(1) 103.97(5) yes
Cl(3) Ru(1) C(1) 152.8(2) yes
Cl(3) Ru(1) C(2) 144.88(18) yes
Cl(3) Ru(1) C(3) 108.60(19) yes
Cl(3) Ru(1) C(4) 94.58(18) yes
Cl(3) Ru(1) C(5) 114.3(2) yes
S(1) Ru(1) C(1) 103.2(2) yes
S(1) Ru(1) C(2) 86.3(2) yes
S(1) Ru(1) C(3) 106.5(2) yes
S(1) Ru(1) C(4) 143.1(2) yes
S(1) Ru(1) C(5) 141.7(2) yes
C(1) Ru(1) C(2) 37.7(2) yes
C(1) Ru(1) C(3) 62.9(2) yes
C(1) Ru(1) C(4) 62.8(2) yes
C(1) Ru(1) C(5) 38.5(2) yes
C(2) Ru(1) C(3) 37.0(2) yes
C(2) Ru(1) C(4) 61.5(2) yes
C(2) Ru(1) C(5) 62.9(2) yes
C(3) Ru(1) C(4) 36.7(2) yes
C(3) Ru(1) C(5) 62.5(2) yes
C(4) Ru(1) C(5) 37.2(2) yes
Ru(1) Ru(2) Cl(2) 97.38(4) yes
Ru(1) Ru(2) Cl(3) 53.48(3) yes
Ru(1) Ru(2) S(1) 51.14(4) yes
Ru(1) Ru(2) C(12) 139.97(18) yes
Ru(1) Ru(2) C(13) 175.14(19) yes
Ru(1) Ru(2) C(14) 140.7(2) yes
Ru(1) Ru(2) C(15) 112.95(18) yes
Ru(1) Ru(2) C(16) 112.71(16) yes
Cl(2) Ru(2) Cl(3) 89.91(6) yes
Cl(2) Ru(2) S(1) 91.12(6) yes
Cl(2) Ru(2) C(12) 101.26(19) yes
Cl(2) Ru(2) C(13) 87.40(19) yes
Cl(2) Ru(2) C(14) 109.43(19) yes
Cl(2) Ru(2) C(15) 146.88(18) yes
Cl(2) Ru(2) C(16) 139.68(19) yes
Cl(3) Ru(2) S(1) 104.03(6) yes
Cl(3) Ru(2) C(12) 159.33(19) yes
Cl(3) Ru(2) C(13) 127.7(2) yes
Cl(3) Ru(2) C(14) 97.4(2) yes
Cl(3) Ru(2) C(15) 97.4(2) yes
Cl(3) Ru(2) C(16) 129.3(2) yes
S(1) Ru(2) C(12) 93.19(19) yes
S(1) Ru(2) C(13) 128.2(2) yes
S(1) Ru(2) C(14) 150.3(2) yes
S(1) Ru(2) C(15) 117.9(2) yes
S(1) Ru(2) C(16) 87.89(18) yes
C(12) Ru(2) C(13) 37.2(2) yes
C(12) Ru(2) C(14) 62.6(2) yes
C(12) Ru(2) C(15) 63.9(2) yes
C(12) Ru(2) C(16) 38.7(2) yes
C(13) Ru(2) C(14) 36.8(2) yes
C(13) Ru(2) C(15) 62.6(2) yes
C(13) Ru(2) C(16) 62.6(2) yes
C(14) Ru(2) C(15) 37.7(2) yes
C(14) Ru(2) C(16) 62.5(2) yes
C(15) Ru(2) C(16) 37.7(2) yes
Ru(4) Ru(3) Cl(6) 98.91(5) yes
Ru(4) Ru(3) Cl(8) 53.42(4) yes
Ru(4) Ru(3) S(2) 51.35(4) yes
Ru(4) Ru(3) C(23) 141.1(2) yes
Ru(4) Ru(3) C(24) 112.1(2) yes
Ru(4) Ru(3) C(25) 109.89(18) yes
Ru(4) Ru(3) C(26) 137.37(18) yes
Ru(4) Ru(3) C(27) 173.2(2) yes
Cl(6) Ru(3) Cl(8) 89.87(6) yes
Cl(6) Ru(3) S(2) 91.28(7) yes
Cl(6) Ru(3) C(23) 101.2(2) yes
Cl(6) Ru(3) C(24) 139.03(19) yes
Cl(6) Ru(3) C(25) 148.4(2) yes
Cl(6) Ru(3) C(26) 110.3(2) yes
Cl(6) Ru(3) C(27) 87.6(2) yes
Cl(8) Ru(3) S(2) 103.91(6) yes
Cl(8) Ru(3) C(23) 157.8(2) yes
Cl(8) Ru(3) C(24) 129.92(19) yes
Cl(8) Ru(3) C(25) 96.82(19) yes
Cl(8) Ru(3) C(26) 95.23(18) yes
Cl(8) Ru(3) C(27) 124.8(2) yes
S(2) Ru(3) C(23) 95.1(2) yes
S(2) Ru(3) C(24) 88.1(2) yes
S(2) Ru(3) C(25) 116.7(2) yes
S(2) Ru(3) C(26) 151.3(2) yes
S(2) Ru(3) C(27) 131.2(2) yes
C(23) Ru(3) C(24) 38.3(2) yes
C(23) Ru(3) C(25) 63.9(2) yes
C(23) Ru(3) C(26) 63.0(2) yes
C(23) Ru(3) C(27) 38.1(3) yes
C(24) Ru(3) C(25) 37.8(2) yes
C(24) Ru(3) C(26) 63.1(3) yes
C(24) Ru(3) C(27) 63.2(3) yes
C(25) Ru(3) C(26) 38.5(3) yes
C(25) Ru(3) C(27) 63.3(2) yes
C(26) Ru(3) C(27) 36.7(2) yes
Ru(3) Ru(4) Cl(7) 96.08(4) yes
Ru(3) Ru(4) Cl(8) 53.79(3) yes
Ru(3) Ru(4) S(2) 51.21(4) yes
Ru(3) Ru(4) C(34) 122.32(16) yes
Ru(3) Ru(4) C(35) 153.55(17) yes
Ru(3) Ru(4) C(36) 165.72(19) yes
Ru(3) Ru(4) C(37) 131.24(18) yes
Ru(3) Ru(4) C(38) 112.92(16) yes
Cl(7) Ru(4) Cl(8) 86.40(6) yes
Cl(7) Ru(4) S(2) 91.17(6) yes
Cl(7) Ru(4) C(34) 125.45(18) yes
Cl(7) Ru(4) C(35) 91.24(19) yes
Cl(7) Ru(4) C(36) 89.4(2) yes
Cl(7) Ru(4) C(37) 120.89(18) yes
Cl(7) Ru(4) C(38) 151.00(17) yes
Cl(8) Ru(4) S(2) 104.12(6) yes
Cl(8) Ru(4) C(34) 146.74(18) yes
Cl(8) Ru(4) C(35) 152.40(18) yes
Cl(8) Ru(4) C(36) 113.7(2) yes
Cl(8) Ru(4) C(37) 95.1(2) yes
Cl(8) Ru(4) C(38) 109.9(2) yes
S(2) Ru(4) C(34) 86.30(16) yes
S(2) Ru(4) C(35) 103.42(18) yes
S(2) Ru(4) C(36) 142.1(2) yes
S(2) Ru(4) C(37) 143.73(19) yes
S(2) Ru(4) C(38) 106.97(17) yes
C(34) Ru(4) C(35) 37.8(2) yes
C(34) Ru(4) C(36) 63.2(2) yes
C(34) Ru(4) C(37) 62.1(2) yes
C(34) Ru(4) C(38) 37.4(2) yes
C(35) Ru(4) C(36) 38.7(2) yes
C(35) Ru(4) C(37) 62.8(2) yes
C(35) Ru(4) C(38) 63.0(2) yes
C(36) Ru(4) C(37) 36.8(2) yes
C(36) Ru(4) C(38) 62.3(2) yes
C(37) Ru(4) C(38) 36.9(2) yes
Sb(1) Cl(1) Ru(1) 106.31(7) yes
Sb(1) Cl(2) Ru(2) 107.07(6) yes
Ru(1) Cl(3) Ru(2) 72.91(4) yes
Sb(2) Cl(6) Ru(3) 105.73(7) yes
Sb(2) Cl(7) Ru(4) 107.67(6) yes
Ru(3) Cl(8) Ru(4) 72.80(5) yes
Ru(1) S(1) Ru(2) 77.93(5) yes
Ru(1) S(1) O(1) 116.0(2) yes
Ru(2) S(1) O(1) 115.30(17) yes
Ru(3) S(2) Ru(4) 77.44(5) yes
Ru(3) S(2) O(2) 116.4(2) yes
Ru(4) S(2) O(2) 114.60(17) yes
Sb(1) O(1) S(1) 131.9(2) yes
Sb(2) O(2) S(2) 131.3(2) yes
Ru(1) C(1) C(2) 73.0(3) yes
Ru(1) C(1) C(5) 71.5(3) yes
Ru(1) C(1) C(6) 124.6(5) yes
C(2) C(1) C(5) 107.2(6) yes
C(2) C(1) C(6) 126.1(6) yes
C(5) C(1) C(6) 126.5(6) yes
Ru(1) C(2) C(1) 69.3(3) yes
Ru(1) C(2) C(3) 73.2(3) yes
Ru(1) C(2) C(8) 129.1(5) yes
C(1) C(2) C(3) 109.2(6) yes
C(1) C(2) C(8) 125.6(6) yes
C(3) C(2) C(8) 124.8(6) yes
Ru(1) C(3) C(2) 69.9(3) yes
Ru(1) C(3) C(4) 71.0(4) yes
Ru(1) C(3) C(9) 133.9(5) yes
C(2) C(3) C(4) 107.0(6) yes
C(2) C(3) C(9) 126.6(7) yes
C(4) C(3) C(9) 125.3(7) yes
Ru(1) C(4) C(3) 72.3(4) yes
Ru(1) C(4) C(5) 69.4(4) yes
Ru(1) C(4) C(10) 126.8(5) yes
C(3) C(4) C(5) 109.3(6) yes
C(3) C(4) C(10) 124.5(7) yes
C(5) C(4) C(10) 126.1(7) yes
Ru(1) C(5) C(1) 70.0(3) yes
Ru(1) C(5) C(4) 73.5(4) yes
Ru(1) C(5) C(11) 125.6(5) yes
C(1) C(5) C(4) 107.4(6) yes
C(1) C(5) C(11) 126.6(6) yes
C(4) C(5) C(11) 125.8(7) yes
C(1) C(6) C(7) 110.6(6) yes
Ru(2) C(12) C(13) 73.7(4) yes
Ru(2) C(12) C(16) 71.5(4) yes
Ru(2) C(12) C(17) 125.9(5) yes
C(13) C(12) C(16) 107.5(6) yes
C(13) C(12) C(17) 126.8(6) yes
C(16) C(12) C(17) 125.2(6) yes
Ru(2) C(13) C(12) 69.1(3) yes
Ru(2) C(13) C(14) 71.8(4) yes
Ru(2) C(13) C(19) 126.8(5) yes
C(12) C(13) C(14) 108.9(6) yes
C(12) C(13) C(19) 126.0(7) yes
C(14) C(13) C(19) 125.1(7) yes
Ru(2) C(14) C(13) 71.4(3) yes
Ru(2) C(14) C(15) 69.5(3) yes
Ru(2) C(14) C(20) 125.9(5) yes
C(13) C(14) C(15) 108.0(6) yes
C(13) C(14) C(20) 126.4(7) yes
C(15) C(14) C(20) 125.6(7) yes
Ru(2) C(15) C(14) 72.8(4) yes
Ru(2) C(15) C(16) 71.2(4) yes
Ru(2) C(15) C(21) 128.1(5) yes
C(14) C(15) C(16) 107.8(6) yes
C(14) C(15) C(21) 124.4(7) yes
C(16) C(15) C(21) 127.3(6) yes
Ru(2) C(16) C(12) 69.9(4) yes
Ru(2) C(16) C(15) 71.1(4) yes
Ru(2) C(16) C(22) 129.4(5) yes
C(12) C(16) C(15) 107.6(6) yes
C(12) C(16) C(22) 125.0(7) yes
C(15) C(16) C(22) 127.0(6) yes
C(12) C(17) C(18) 111.4(7) yes
Ru(3) C(23) C(24) 70.9(3) yes
Ru(3) C(23) C(27) 73.8(4) yes
Ru(3) C(23) C(28) 128.0(5) yes
C(24) C(23) C(27) 107.9(6) yes
C(24) C(23) C(28) 127.3(7) yes
C(27) C(23) C(28) 124.1(6) yes
Ru(3) C(24) C(23) 70.8(4) yes
Ru(3) C(24) C(25) 72.0(4) yes
Ru(3) C(24) C(30) 130.2(5) yes
C(23) C(24) C(25) 109.0(7) yes
C(23) C(24) C(30) 125.1(6) yes
C(25) C(24) C(30) 125.3(6) yes
Ru(3) C(25) C(24) 70.2(4) yes
Ru(3) C(25) C(26) 72.5(4) yes
Ru(3) C(25) C(31) 128.5(5) yes
C(24) C(25) C(26) 106.9(6) yes
C(24) C(25) C(31) 129.5(7) yes
C(26) C(25) C(31) 123.1(7) yes
Ru(3) C(26) C(25) 69.0(4) yes
Ru(3) C(26) C(27) 71.8(4) yes
Ru(3) C(26) C(32) 127.1(5) yes
C(25) C(26) C(27) 108.3(7) yes
C(25) C(26) C(32) 125.9(6) yes
C(27) C(26) C(32) 125.7(7) yes
Ru(3) C(27) C(23) 68.1(3) yes
Ru(3) C(27) C(26) 71.6(4) yes
Ru(3) C(27) C(33) 127.8(5) yes
C(23) C(27) C(26) 107.8(7) yes
C(23) C(27) C(33) 126.0(7) yes
C(26) C(27) C(33) 126.2(8) yes
C(23) C(28) C(29) 109.0(7) yes
Ru(4) C(34) C(35) 69.5(4) yes
Ru(4) C(34) C(38) 72.6(4) yes
Ru(4) C(34) C(39) 130.4(5) yes
C(35) C(34) C(38) 108.3(5) yes
C(35) C(34) C(39) 125.9(6) yes
C(38) C(34) C(39) 125.2(6) yes
Ru(4) C(35) C(34) 72.8(4) yes
Ru(4) C(35) C(36) 71.1(4) yes
Ru(4) C(35) C(41) 127.1(5) yes
C(34) C(35) C(36) 107.1(6) yes
C(34) C(35) C(41) 125.9(6) yes
C(36) C(35) C(41) 126.6(6) yes
Ru(4) C(36) C(35) 70.2(3) yes
Ru(4) C(36) C(37) 73.6(3) yes
Ru(4) C(36) C(42) 127.9(5) yes
C(35) C(36) C(37) 108.0(5) yes
C(35) C(36) C(42) 123.9(6) yes
C(37) C(36) C(42) 127.7(6) yes
Ru(4) C(37) C(36) 69.6(3) yes
Ru(4) C(37) C(38) 72.1(3) yes
Ru(4) C(37) C(43) 124.9(5) yes
C(36) C(37) C(38) 109.4(6) yes
C(36) C(37) C(43) 125.5(6) yes
C(38) C(37) C(43) 125.2(6) yes
Ru(4) C(38) C(34) 69.9(4) yes
Ru(4) C(38) C(37) 71.0(4) yes
Ru(4) C(38) C(44) 136.5(5) yes
C(34) C(38) C(37) 107.2(5) yes
C(34) C(38) C(44) 126.0(6) yes
C(37) C(38) C(44) 124.9(6) yes
C(34) C(39) C(40) 109.0(6) yes
C(1) C(6) H(1) 109.1 no
C(1) C(6) H(2) 109.2 no
C(7) C(6) H(1) 109.3 no
C(7) C(6) H(2) 109.1 no
H(1) C(6) H(2) 109.5 no
C(6) C(7) H(3) 109.5 no
C(6) C(7) H(4) 109.4 no
C(6) C(7) H(5) 109.5 no
H(3) C(7) H(4) 109.5 no
H(3) C(7) H(5) 109.5 no
H(4) C(7) H(5) 109.5 no
C(2) C(8) H(6) 109.5 no
C(2) C(8) H(7) 109.5 no
C(2) C(8) H(8) 109.5 no
H(6) C(8) H(7) 109.5 no
H(6) C(8) H(8) 109.5 no
H(7) C(8) H(8) 109.5 no
C(3) C(9) H(9) 109.4 no
C(3) C(9) H(10) 109.5 no
C(3) C(9) H(11) 109.5 no
H(9) C(9) H(10) 109.5 no
H(9) C(9) H(11) 109.5 no
H(10) C(9) H(11) 109.5 no
C(4) C(10) H(12) 109.5 no
C(4) C(10) H(13) 109.5 no
C(4) C(10) H(14) 109.4 no
H(12) C(10) H(13) 109.5 no
H(12) C(10) H(14) 109.5 no
H(13) C(10) H(14) 109.5 no
C(5) C(11) H(15) 109.5 no
C(5) C(11) H(16) 109.4 no
C(5) C(11) H(17) 109.4 no
H(15) C(11) H(16) 109.5 no
H(15) C(11) H(17) 109.5 no
H(16) C(11) H(17) 109.5 no
C(12) C(17) H(18) 108.9 no
C(12) C(17) H(19) 109.0 no
C(18) C(17) H(18) 108.9 no
C(18) C(17) H(19) 109.1 no
H(18) C(17) H(19) 109.5 no
C(17) C(18) H(20) 109.4 no
C(17) C(18) H(21) 109.5 no
C(17) C(18) H(22) 109.5 no
H(20) C(18) H(21) 109.5 no
H(20) C(18) H(22) 109.5 no
H(21) C(18) H(22) 109.5 no
C(13) C(19) H(23) 109.6 no
C(13) C(19) H(24) 109.4 no
C(13) C(19) H(25) 109.5 no
H(23) C(19) H(24) 109.5 no
H(23) C(19) H(25) 109.5 no
H(24) C(19) H(25) 109.5 no
C(14) C(20) H(26) 109.4 no
C(14) C(20) H(27) 109.6 no
C(14) C(20) H(28) 109.4 no
H(26) C(20) H(27) 109.5 no
H(26) C(20) H(28) 109.5 no
H(27) C(20) H(28) 109.5 no
C(15) C(21) H(29) 109.4 no
C(15) C(21) H(30) 109.5 no
C(15) C(21) H(31) 109.5 no
H(29) C(21) H(30) 109.5 no
H(29) C(21) H(31) 109.5 no
H(30) C(21) H(31) 109.5 no
C(16) C(22) H(32) 109.5 no
C(16) C(22) H(33) 109.5 no
C(16) C(22) H(34) 109.5 no
H(32) C(22) H(33) 109.5 no
H(32) C(22) H(34) 109.5 no
H(33) C(22) H(34) 109.5 no
C(23) C(28) H(35) 109.5 no
C(23) C(28) H(36) 109.7 no
C(29) C(28) H(35) 109.5 no
C(29) C(28) H(36) 109.6 no
H(35) C(28) H(36) 109.5 no
C(28) C(29) H(37) 109.4 no
C(28) C(29) H(38) 109.5 no
C(28) C(29) H(39) 109.5 no
H(37) C(29) H(38) 109.5 no
H(37) C(29) H(39) 109.5 no
H(38) C(29) H(39) 109.5 no
C(24) C(30) H(40) 109.5 no
C(24) C(30) H(41) 109.5 no
C(24) C(30) H(42) 109.5 no
H(40) C(30) H(41) 109.5 no
H(40) C(30) H(42) 109.5 no
H(41) C(30) H(42) 109.5 no
C(25) C(31) H(43) 109.5 no
C(25) C(31) H(44) 109.4 no
C(25) C(31) H(45) 109.5 no
H(43) C(31) H(44) 109.5 no
H(43) C(31) H(45) 109.5 no
H(44) C(31) H(45) 109.5 no
C(26) C(32) H(46) 109.5 no
C(26) C(32) H(47) 109.5 no
C(26) C(32) H(48) 109.4 no
H(46) C(32) H(47) 109.5 no
H(46) C(32) H(48) 109.5 no
H(47) C(32) H(48) 109.5 no
C(27) C(33) H(49) 109.3 no
C(27) C(33) H(50) 109.6 no
C(27) C(33) H(51) 109.5 no
H(49) C(33) H(50) 109.5 no
H(49) C(33) H(51) 109.5 no
H(50) C(33) H(51) 109.5 no
C(34) C(39) H(52) 109.6 no
C(34) C(39) H(53) 109.5 no
C(40) C(39) H(52) 109.7 no
C(40) C(39) H(53) 109.6 no
H(52) C(39) H(53) 109.5 no
C(39) C(40) H(54) 109.6 no
C(39) C(40) H(55) 109.4 no
C(39) C(40) H(56) 109.5 no
H(54) C(40) H(55) 109.5 no
H(54) C(40) H(56) 109.5 no
H(55) C(40) H(56) 109.5 no
C(35) C(41) H(57) 109.4 no
C(35) C(41) H(58) 109.4 no
C(35) C(41) H(59) 109.5 no
H(57) C(41) H(58) 109.5 no
H(57) C(41) H(59) 109.5 no
H(58) C(41) H(59) 109.5 no
C(36) C(42) H(60) 109.5 no
C(36) C(42) H(61) 109.4 no
C(36) C(42) H(62) 109.5 no
H(60) C(42) H(61) 109.5 no
H(60) C(42) H(62) 109.5 no
H(61) C(42) H(62) 109.5 no
C(37) C(43) H(63) 109.5 no
C(37) C(43) H(64) 109.5 no
C(37) C(43) H(65) 109.4 no
H(63) C(43) H(64) 109.5 no
H(63) C(43) H(65) 109.5 no
H(64) C(43) H(65) 109.5 no
C(38) C(44) H(66) 109.6 no
C(38) C(44) H(67) 109.3 no
C(38) C(44) H(68) 109.5 no
H(66) C(44) H(67) 109.5 no
H(66) C(44) H(68) 109.5 no
H(67) C(44) H(68) 109.5 no

loop_
_geom_bond_atom_site_label_1
_geom_bond_atom_site_label_2
_geom_bond_distance
_geom_bond_publ_flag
Sb(1) Cl(1) 2.788(2) yes
Sb(1) Cl(2) 2.7038(17) yes
Sb(1) Cl(4) 2.556(2) yes
Sb(1) Cl(5) 2.471(2) yes
Sb(1) O(1) 2.002(4) yes
Sb(2) Cl(6) 2.837(2) yes
Sb(2) Cl(7) 2.6746(17) yes
Sb(2) Cl(9) 2.5432(19) yes
Sb(2) Cl(10) 2.454(2) yes
Sb(2) O(2) 2.008(4) yes
Sb(3) Cl(11) 2.378(2) yes
Sb(3) Cl(12) 2.336(2) yes
Sb(3) Cl(13) 2.383(2) yes
Sb(4) Cl(14) 2.389(2) yes
Sb(4) Cl(15) 2.364(2) yes
Sb(4) Cl(16) 2.338(2) yes
Sb(5) Cl(17) 2.381(2) yes
Sb(5) Cl(18) 2.349(2) yes
Sb(5) Cl(19) 2.391(2) yes
Sb(6) Cl(20) 2.411(2) yes
Sb(6) Cl(21) 2.343(3) yes
Sb(6) Cl(22) 2.323(2) yes
Ru(1) Ru(2) 2.8341(6) yes
Ru(1) Cl(1) 2.4535(17) yes
Ru(1) Cl(3) 2.3828(15) yes
Ru(1) S(1) 2.2566(18) yes
Ru(1) C(1) 2.178(5) yes
Ru(1) C(2) 2.225(6) yes
Ru(1) C(3) 2.268(7) yes
Ru(1) C(4) 2.251(7) yes
Ru(1) C(5) 2.198(6) yes
Ru(2) Cl(2) 2.4452(17) yes
Ru(2) Cl(3) 2.3870(18) yes
Ru(2) S(1) 2.2500(15) yes
Ru(2) C(12) 2.171(7) yes
Ru(2) C(13) 2.232(6) yes
Ru(2) C(14) 2.236(6) yes
Ru(2) C(15) 2.192(7) yes
Ru(2) C(16) 2.192(7) yes
Ru(3) Ru(4) 2.8257(7) yes
Ru(3) Cl(6) 2.440(2) yes
Ru(3) Cl(8) 2.3865(15) yes
Ru(3) S(2) 2.2563(19) yes
Ru(3) C(23) 2.174(6) yes
Ru(3) C(24) 2.176(7) yes
Ru(3) C(25) 2.199(7) yes
Ru(3) C(26) 2.247(7) yes
Ru(3) C(27) 2.250(7) yes
Ru(4) Cl(7) 2.4485(18) yes
Ru(4) Cl(8) 2.3752(19) yes
Ru(4) S(2) 2.2610(15) yes
Ru(4) C(34) 2.224(7) yes
Ru(4) C(35) 2.181(7) yes
Ru(4) C(36) 2.194(6) yes
Ru(4) C(37) 2.245(6) yes
Ru(4) C(38) 2.260(7) yes
S(1) O(1) 1.613(4) yes
S(2) O(2) 1.631(4) yes
C(1) C(2) 1.422(9) yes
C(1) C(5) 1.444(10) yes
C(1) C(6) 1.501(10) yes
C(2) C(3) 1.425(10) yes
C(2) C(8) 1.486(12) yes
C(3) C(4) 1.422(11) yes
C(3) C(9) 1.495(10) yes
C(4) C(5) 1.419(10) yes
C(4) C(10) 1.527(13) yes
C(5) C(11) 1.503(12) yes
C(6) C(7) 1.553(10) yes
C(12) C(13) 1.406(10) yes
C(12) C(16) 1.445(9) yes
C(12) C(17) 1.524(12) yes
C(13) C(14) 1.410(11) yes
C(13) C(19) 1.511(10) yes
C(14) C(15) 1.431(10) yes
C(14) C(20) 1.500(11) yes
C(15) C(16) 1.415(11) yes
C(15) C(21) 1.505(12) yes
C(16) C(22) 1.482(10) yes
C(17) C(18) 1.526(14) yes
C(23) C(24) 1.427(10) yes
C(23) C(27) 1.444(12) yes
C(23) C(28) 1.495(10) yes
C(24) C(25) 1.416(11) yes
C(24) C(30) 1.510(12) yes
C(25) C(26) 1.467(11) yes
C(25) C(31) 1.485(10) yes
C(26) C(27) 1.414(10) yes
C(26) C(32) 1.483(12) yes
C(27) C(33) 1.494(12) yes
C(28) C(29) 1.596(12) yes
C(34) C(35) 1.426(9) yes
C(34) C(38) 1.439(10) yes
C(34) C(39) 1.496(10) yes
C(35) C(36) 1.450(10) yes
C(35) C(41) 1.499(11) yes
C(36) C(37) 1.402(10) yes
C(36) C(42) 1.504(10) yes
C(37) C(38) 1.424(9) yes
C(37) C(43) 1.487(11) yes
C(38) C(44) 1.507(10) yes
C(39) C(40) 1.525(14) yes
C(6) H(1) 0.950 no
C(6) H(2) 0.950 no
C(7) H(3) 0.950 no
C(7) H(4) 0.950 no
C(7) H(5) 0.950 no
C(8) H(6) 0.950 no
C(8) H(7) 0.950 no
C(8) H(8) 0.950 no
C(9) H(9) 0.950 no
C(9) H(10) 0.950 no
C(9) H(11) 0.950 no
C(10) H(12) 0.950 no
C(10) H(13) 0.950 no
C(10) H(14) 0.950 no
C(11) H(15) 0.950 no
C(11) H(16) 0.950 no
C(11) H(17) 0.950 no
C(17) H(18) 0.950 no
C(17) H(19) 0.950 no
C(18) H(20) 0.950 no
C(18) H(21) 0.950 no
C(18) H(22) 0.950 no
C(19) H(23) 0.950 no
C(19) H(24) 0.950 no
C(19) H(25) 0.950 no
C(20) H(26) 0.950 no
C(20) H(27) 0.950 no
C(20) H(28) 0.950 no
C(21) H(29) 0.950 no
C(21) H(30) 0.950 no
C(21) H(31) 0.950 no
C(22) H(32) 0.950 no
C(22) H(33) 0.950 no
C(22) H(34) 0.950 no
C(28) H(35) 0.950 no
C(28) H(36) 0.950 no
C(29) H(37) 0.950 no
C(29) H(38) 0.950 no
C(29) H(39) 0.950 no
C(30) H(40) 0.950 no
C(30) H(41) 0.950 no
C(30) H(42) 0.950 no
C(31) H(43) 0.950 no
C(31) H(44) 0.950 no
C(31) H(45) 0.950 no
C(32) H(46) 0.950 no
C(32) H(47) 0.950 no
C(32) H(48) 0.950 no
C(33) H(49) 0.950 no
C(33) H(50) 0.950 no
C(33) H(51) 0.950 no
C(39) H(52) 0.950 no
C(39) H(53) 0.950 no
C(40) H(54) 0.950 no
C(40) H(55) 0.950 no
C(40) H(56) 0.950 no
C(41) H(57) 0.950 no
C(41) H(58) 0.950 no
C(41) H(59) 0.950 no
C(42) H(60) 0.950 no
C(42) H(61) 0.950 no
C(42) H(62) 0.950 no
C(43) H(63) 0.950 no
C(43) H(64) 0.950 no
C(43) H(65) 0.950 no
C(44) H(66) 0.950 no
C(44) H(67) 0.950 no
C(44) H(68) 0.950 no

loop_
_geom_contact_atom_site_label_1
_geom_contact_atom_site_label_2
_geom_contact_distance
_geom_contact_site_symmetry_2
Sb(1) Ru(1) 4.1994(7) .
Sb(1) Ru(2) 4.1438(6) .
Sb(1) Cl(11) 3.647(2) .
Sb(1) Cl(14) 3.798(2) 2_656
Sb(2) Ru(3) 4.2135(6) .
Sb(2) Ru(4) 4.1381(6) .
Sb(2) Cl(17) 3.570(2) .
Sb(3) Cl(4) 3.062(2) .
Sb(3) Cl(4) 3.922(2) 2_655
Sb(3) Cl(5) 3.578(2) 2_655
Sb(3) O(1) 3.639(5) 2_655
Sb(4) Cl(1) 3.5935(18) .
Sb(4) Cl(2) 3.628(2) .
Sb(4) Cl(3) 3.1984(17) .
Sb(4) Cl(14) 3.520(3) 2_656
Sb(5) Cl(9) 3.132(2) .
Sb(5) Cl(9) 3.739(2) 2_566
Sb(5) Cl(10) 3.615(2) .
Sb(5) Cl(10) 3.593(2) 2_566
Sb(5) O(2) 3.375(5) 2_566
Sb(6) Cl(6) 3.186(2) .
Sb(6) Cl(8) 3.7338(19) .
Sb(6) Cl(20) 3.209(3) 2_565
